data_2007220
loop_
_publ_author_name
'Nieuwenhuyzen, M.'
'Bertram, B.'
'Gallagher, J. F.'
'Vos, J. G.'

_publ_section_title
;
 Dipotassium (2,2'-Bipyridyl-<i>N</i>,<i>N</i>')tetracyanoferrate(II)
 2.5-Hydrate, K~2~[Fe(bpy)(CN)~4~].2.5H~2~O
;
_journal_issue 5
_journal_name_full 'Acta Crystallographica Section C'
_journal_page_first 603
_journal_page_last 606
_journal_paper_doi 10.1107/S0108270197018039
_journal_volume 54
_journal_year 1998
_chemical_formula_iupac 'K2 [Fe (C1 N1)4 (C10 H8 N2)], 2.5H2 O1'
_chemical_formula_structural 'C14 H13 Fe K2 N6 O2.50'
_chemical_formula_sum 'C14 H13 Fe K2 N6 O2.5'
_chemical_formula_weight 439.35
_chemical_name_systematic
;
 ?
;
_space_group_IT_number 14
_symmetry_cell_setting monoclinic
_symmetry_space_group_name_Hall '-P 2ybc'
_symmetry_space_group_name_H-M 'P 1 21/c 1'
_audit_creation_method SHELXL
_cell_angle_alpha 90.00
_cell_angle_beta 99.460(10)
_cell_angle_gamma 90.00
_cell_formula_units_Z 8
_cell_length_a 17.7650(10)
_cell_length_b 26.708(2)
_cell_length_c 7.6153(9)
_cell_measurement_reflns_used 38
_cell_measurement_temperature 293(2)
_cell_measurement_theta_max 12.5
_cell_measurement_theta_min 5.0
_cell_volume 3564.1(5)
_computing_cell_refinement XSCANS
_computing_data_collection 'XSCANS (Siemens, 1993)'
_computing_data_reduction XSCANS
_computing_molecular_graphics 'SHELXTL/PC (Sheldrick, 1990b)'
_computing_publication_material SHELXTL/PC
_computing_structure_refinement 'SHELXL93 (Sheldrick, 1993)'
_computing_structure_solution 'SHELXS86 (Sheldrick, 1990a)'
_diffrn_ambient_temperature 293(2)
_diffrn_measurement_device 'Siemens P4'
_diffrn_measurement_method \w
_diffrn_radiation_monochromator graphite
_diffrn_radiation_source 'fine-focus sealed tube'
_diffrn_radiation_type MoK\a
_diffrn_radiation_wavelength 0.71073
_diffrn_reflns_av_R_equivalents 0.033
_diffrn_reflns_av_sigmaI/netI 0.052
_diffrn_reflns_limit_h_max 20
_diffrn_reflns_limit_h_min -21
_diffrn_reflns_limit_k_max 0
_diffrn_reflns_limit_k_min -31
_diffrn_reflns_limit_l_max 8
_diffrn_reflns_limit_l_min 0
_diffrn_reflns_number 6753
_diffrn_reflns_theta_max 25
_diffrn_reflns_theta_min 2.32
_diffrn_standards_decay_% 3
_diffrn_standards_interval_count 97
_diffrn_standards_number 3
_exptl_absorpt_coefficient_mu 1.337
_exptl_absorpt_correction_T_max 0.755
_exptl_absorpt_correction_T_min 0.617
_exptl_absorpt_correction_type 'empirical \y scans (Sheldrick, 1990b)'
_exptl_crystal_colour red
_exptl_crystal_density_diffrn 1.638
_exptl_crystal_density_meas ?
_exptl_crystal_description block
_exptl_crystal_F_000 1784
_exptl_crystal_size_max 0.58
_exptl_crystal_size_mid 0.46
_exptl_crystal_size_min 0.21
_refine_diff_density_max 0.441
_refine_diff_density_min -0.406
_refine_ls_extinction_method none
_refine_ls_goodness_of_fit_all 1.049
_refine_ls_goodness_of_fit_obs 1.121
_refine_ls_hydrogen_treatment 'H atoms riding'
_refine_ls_matrix_type full
_refine_ls_number_parameters 460
_refine_ls_number_reflns 6241
_refine_ls_number_restraints 0
_refine_ls_restrained_S_all 1.053
_refine_ls_restrained_S_obs 1.121
_refine_ls_R_factor_all 0.086
_refine_ls_R_factor_obs .045
_refine_ls_shift/esd_max 0.000
_refine_ls_shift/esd_mean 0.000
_refine_ls_structure_factor_coef Fsqd
_refine_ls_weighting_details 'w = 1/[\s^2^(Fo^2^)+(0.0429P)^2^+4.5423P] where P = (Fo^2^+2Fc^2^)/3'
_refine_ls_weighting_scheme calc
_refine_ls_wR_factor_all 0.110
_refine_ls_wR_factor_obs .093
_reflns_number_observed 4071
_reflns_number_total 6245
_reflns_observed_criterion I>2\s(I)
_cod_data_source_file cf1210.cif
_cod_data_source_block febpy
_cod_depositor_comments
;
The following automatic conversions were performed:

'_exptl_crystal_density_meas' value 'not measured' was changed to '?'
- the value is perceived as not measured.

Automatic conversion script
Id: cif_fix_values 3008 2015-01-20 13:52:24Z robertas 

The following automatic conversions were performed:

'_refine_ls_weighting_scheme' value 'calc w =
1/[\s^2^(Fo^2^)+(0.0429P)^2^+4.5423P] where P = (Fo^2^+2Fc^2^)/3' was
changed to 'calc'. New tag '_refine_ls_weighting_details' was
created. The value of the new tag was set to 'w =
1/[\s^2^(Fo^2^)+(0.0429P)^2^+4.5423P] where P = (Fo^2^+2Fc^2^)/3'.

Automatic conversion script
Id: cif_fix_values 3143 2015-03-26 13:38:13Z robertas 
;
_cod_original_cell_volume 3563.9(6)
_cod_original_sg_symbol_H-M 'P 21/c'
_cod_original_formula_sum 'C14 H13 Fe K2 N6 O2.50'
_cod_database_code 2007220

loop_
_symmetry_equiv_pos_as_xyz
'x, y, z'
'-x, y+1/2, -z+1/2'
'-x, -y, -z'
'x, -y-1/2, z-1/2'

loop_
_atom_site_aniso_label
_atom_site_aniso_U_11
_atom_site_aniso_U_22
_atom_site_aniso_U_33
_atom_site_aniso_U_12
_atom_site_aniso_U_13
_atom_site_aniso_U_23
C1A .016(2) .016(2) .003(2) .000(2) .000(2) .002(2)
N2A .015(2) .013(2) .009(2) -.0023(15) .002(2) -.001(2)
C3A .018(2) .014(2) .022(3) -.007(2) .006(2) .001(2)
C4A .015(2) .026(3) .020(3) .002(2) .008(2) -.001(2)
C5A .021(2) .019(3) .013(3) .005(2) .003(2) -.001(2)
C6A .017(2) .015(2) .011(2) .002(2) .001(2) -.001(2)
C1B .014(2) .011(2) .007(2) -.005(2) -.002(2) .000(2)
N2B .015(2) .008(2) .008(2) .0016(14) .001(2) .001(2)
C3B .018(2) .015(2) .014(3) .001(2) .006(2) -.001(2)
C4B .019(2) .017(2) .018(3) -.005(2) .006(2) .001(2)
C5B .022(3) .011(2) .015(3) -.005(2) .001(2) .004(2)
C6B .019(2) .011(2) .006(2) -.001(2) -.001(2) -.003(2)
C1C .018(2) .013(2) .003(2) -.002(2) -.003(2) .002(2)
N2C .012(2) .015(2) .007(2) .0006(15) -.001(2) .001(2)
C3C .016(2) .013(2) .015(3) .001(2) .007(2) .000(2)
C4C .016(2) .024(3) .020(3) .005(2) .005(2) .003(2)
C5C .021(2) .019(2) .010(3) .007(2) .003(2) -.004(2)
C6C .022(3) .015(2) .012(2) .003(2) -.001(2) .002(2)
C1D .020(2) .010(2) .007(2) .001(2) -.002(2) .000(2)
N2D .011(2) .011(2) .014(2) .0010(14) .001(2) .002(2)
C3D .020(2) .015(2) .014(3) -.001(2) .008(2) .003(2)
C4D .015(2) .026(3) .015(3) -.003(2) .004(2) .001(2)
C5D .019(2) .015(2) .018(3) -.006(2) .000(2) .002(2)
C6D .019(2) .011(2) .014(3) -.001(2) -.002(2) .001(2)
Fe1 .0116(3) .0092(3) .0099(4) .0006(2) .0029(3) .0008(3)
Fe2 .0128(3) .0083(3) .0094(4) -.0011(2) .0029(3) -.0005(3)
K1 .0211(5) .0132(5) .0132(5) .0005(4) .0054(4) -.0003(4)
K2 .0212(5) .0140(5) .0137(6) -.0024(4) .0040(4) .0001(4)
K3 .0188(5) .0375(7) .0193(6) .0035(5) .0037(4) -.0009(5)
K4 .0154(5) .0180(5) .0156(5) .0030(4) .0031(4) .0014(4)
O1 .026(2) .057(3) .035(2) -.013(2) .010(2) -.012(2)
O2 .032(2) .024(2) .028(2) -.004(2) .003(2) .005(2)
O3 .019(2) .019(2) .023(2) -.0001(14) -.0041(14) .002(2)
O4 .020(2) .038(2) .038(2) -.008(2) -.001(2) -.004(2)
O5 .020(2) .050(2) .017(2) .005(2) .0012(15) .009(2)
C1 .011(2) .012(2) .011(3) -.005(2) .000(2) .005(2)
N1 .015(2) .015(2) .020(2) -.003(2) .006(2) .000(2)
C2 .011(2) .012(2) .019(3) .001(2) .007(2) .001(2)
N2 .022(2) .015(2) .017(2) .001(2) -.003(2) -.002(2)
C3 .015(2) .004(2) .018(3) -.001(2) .006(2) .003(2)
N3 .021(2) .012(2) .019(2) -.002(2) -.002(2) .002(2)
C4 .012(2) .008(2) .018(3) .005(2) .007(2) .003(2)
N4 .018(2) .022(2) .018(2) .001(2) .001(2) -.002(2)
C5 .014(2) .011(2) .017(3) -.004(2) .007(2) .000(2)
N5 .028(2) .017(2) .015(2) -.008(2) -.001(2) .004(2)
C6 .014(2) .015(2) .012(3) -.005(2) .000(2) .002(2)
N6 .019(2) .016(2) .018(2) .001(2) .004(2) .002(2)
C7 .012(2) .012(2) .011(2) .006(2) .000(2) .000(2)
N7 .014(2) .017(2) .016(2) .001(2) .004(2) .005(2)
C8 .015(2) .013(2) .010(2) .000(2) .003(2) -.004(2)
N8 .021(2) .007(2) .017(2) -.002(2) .005(2) .000(2)

loop_
_atom_site_label
_atom_site_fract_x
_atom_site_fract_y
_atom_site_fract_z
_atom_site_U_iso_or_equiv
_atom_site_thermal_displace_type
_atom_site_calc_flag
_atom_site_refinement_flags
_atom_site_occupancy
_atom_site_disorder_group
_atom_site_type_symbol
C1A .4236(3) .4651(2) .8399(6) .0120(10) Uani d R 1 . C
N2A .4084(2) .41713(13) .8855(5) .0122(8) Uani d R 1 . N
C3A .3443(2) .4092(2) .9526(6) .0176(11) Uani d R 1 . C
H3A .3316(2) .3831(2) .9709(6) .021 Uiso d R 1 . H
C4A .2931(3) .4465(2) .9770(7) .0199(11) Uani d R 1 . C
H4A .2470(3) .4408(2) 1.0285(7) .024 Uiso d R 1 . H
C5A .3086(3) .4949(2) .9299(6) .0177(10) Uani d R 1 . C
H5A .2757(3) .5324(2) .9391(6) .021 Uiso d R 1 . H
C6A .3746(2) .5045(2) .8621(6) .0145(10) Uani d R 1 . C
H6A .3839(2) .5422(2) .8267(6) .017 Uiso d R 1 . H
C1B .4945(2) .4706(2) .7682(6) .0108(9) Uani d R 1 . C
N2B .5306(2) .42699(13) .7456(5) .0102(8) Uani d R 1 . N
C3B .5956(3) .4289(2) .6773(6) .0156(10) Uani d R 1 . C
H3B .6200(3) .3889(2) .6574(6) .019 Uiso d R 1 . H
C4B .6268(3) .4735(2) .6293(6) .0175(11) Uani d R 1 . C
H4B .6726(3) .4684(2) .5775(6) .021 Uiso d R 1 . H
C5B .5902(3) .5179(2) .6534(6) .0162(10) Uani d R 1 . C
H5B .6080(3) .5483(2) .6187(6) .019 Uiso d R 1 . H
C6B .5233(2) .5169(2) .7236(6) .0125(10) Uani d R 1 . C
H6B .4989(2) .5518(2) .7572(6) .015 Uiso d R 1 . H
C1C .0055(3) .4698(2) .7367(6) .0118(9) Uani d R 1 . C
N2C -.0259(2) .42411(13) .7588(5) .0115(8) Uani d R 1 . N
C3C -.0907(2) .4228(2) .8286(6) .0141(10) Uani d R 1 . C
H3C -.1097(2) .3893(2) .8361(6) .017 Uiso d R 1 . H
C4C -.1263(3) .4657(2) .8747(7) .0200(11) Uani d R 1 . C
H4C -.1712(3) .4593(2) .9240(7) .024 Uiso d R 1 . H
C5C -.0945(3) .5122(2) .8508(6) .0165(10) Uani d R 1 . C
H5C -.1253(3) .5388(2) .8873(6) .020 Uiso d R 1 . H
C6C -.0278(3) .5142(2) .7808(6) .0167(10) Uani d R 1 . C
H6C -.0077(3) .5482(2) .7433(6) .020 Uiso d R 1 . H
C1D .0765(3) .4672(2) .6616(6) .0127(10) Uani d R 1 . C
N2D .0956(2) .42038(13) .6153(5) .0121(8) Uani d R 1 . N
C3D .1590(3) .4154(2) .5419(6) .0158(10) Uani d R 1 . C
H3D .1697(3) .3819(2) .5222(6) .019 Uiso d R 1 . H
C4D .2065(3) .4549(2) .5165(6) .0186(11) Uani d R 1 . C
H4D .2492(3) .4516(2) .4493(6) .022 Uiso d R 1 . H
C5D .1867(3) .5030(2) .5672(6) .0178(10) Uani d R 1 . C
H5D .2181(3) .5315(2) .5520(6) .021 Uiso d R 1 . H
C6D .1213(2) .5088(2) .6385(6) .0153(10) Uani d R 1 . C
H6D .1095(2) .5418(2) .6767(6) .018 Uiso d R 1 . H
Fe1 .03065(3) .36553(2) .68623(8) .0101(2) Uani d R 1 . Fe
Fe2 .48095(3) .36550(2) .82093(8) .0101(2) Uani d R 1 . Fe
K1 .03810(6) .29287(4) .19043(13) .0155(2) Uani d R 1 . K
K2 .49576(6) .29276(4) .32404(13) .0162(2) Uani d R 1 . K
K3 -.17485(6) .28052(4) .47094(15) .0251(3) Uani d R 1 . K
K4 .28282(5) .27617(4) .59353(13) .0163(2) Uani d R 1 . K
O1 -.2745(2) .3823(2) .4137(5) .0386(10) Uani d R 1 . O
H11 -.3233(2) .3683(2) .3558(5) .046 Uiso d R 1 . H
H12 -.2711(2) .3589(2) .5323(5) .046 Uiso d R 1 . H
O2 -.2779(2) .27359(13) .1445(5) .0282(8) Uani d R 1 . O
H21 -.3249(2) .25777(13) .1838(5) .034 Uiso d R 1 . H
H22 -.2986(2) .30809(13) .1364(5) .034 Uiso d R 1 . H
O3 .2582(2) .31126(11) .2450(5) .0213(7) Uani d R 1 . O
H32 .2933(2) .34102(11) .2704(5) .026 Uiso d R 1 . H
H31 .2177(2) .33082(11) .1866(5) .026 Uiso d R 1 . H
O4 -.2539(2) .33831(13) .7504(5) .0328(8) Uani d R 1 . O
H41 -.2951(2) .31887(13) .7598(5) .039 Uiso d R 1 . H
H42 -.2390(2) .34880(13) .8624(5) .039 Uiso d R 1 . H
O5 -.2126(2) .38039(13) .0926(5) .0292(9) Uani d R 1 . O
H51 -.2319(2) .37868(13) .1931(5) .035 Uiso d R 1 . H
H52 -.1693(2) .36868(13) .1426(5) .035 Uiso d R 1 . H
C1 .0901(2) .3143(2) .6059(6) .0117(10) Uani d R 1 . C
N1 .1256(2) .28334(14) .5498(5) .0165(9) Uani d R 1 . N
C2 .4185(2) .3616(2) .5884(6) .0138(10) Uani d R 1 . C
N2 .3830(2) .35907(14) .4473(6) .0186(9) Uani d R 1 . N
C3 .0960(2) .3652(2) .9154(6) .0120(10) Uani d R 1 . C
N3 .1354(2) .36552(14) 1.0536(6) .0179(9) Uani d R 1 . N
C4 -.0344(2) .3639(2) .4559(6) .0124(10) Uani d R 1 . C
N4 -.0730(2) .35974(15) .3178(6) .0196(9) Uani d R 1 . N
C5 .5458(2) .3682(2) 1.0505(6) .0134(10) Uani d R 1 . C
N5 .5849(2) .36757(15) 1.1885(6) .0205(9) Uani d R 1 . N
C6 .5500(2) .3194(2) .7434(6) .0138(10) Uani d R 1 . C
N6 .5906(2) .29027(14) .6935(5) .0175(9) Uani d R 1 . N
C7 -.0313(2) .3156(2) .7708(6) .0121(10) Uani d R 1 . C
N7 -.0673(2) .28406(14) .8217(5) .0157(8) Uani d R 1 . N
C8 .4273(2) .3114(2) .9038(6) .0124(10) Uani d R 1 . C
N8 .3944(2) .27805(13) .9549(5) .0149(8) Uani d R 1 . N

loop_
_atom_type_symbol
_atom_type_description
_atom_type_scat_dispersion_real
_atom_type_scat_dispersion_imag
_atom_type_scat_source
C C 0.0033 0.0016 'International Tables Vol C Tables 4.2.6.8 and 6.1.1.4'
H H 0.0000 0.0000 'International Tables Vol C Tables 4.2.6.8 and 6.1.1.4'
N N 0.0061 0.0033 'International Tables Vol C Tables 4.2.6.8 and 6.1.1.4'
O O 0.0106 0.0060 'International Tables Vol C Tables 4.2.6.8 and 6.1.1.4'
K K 0.2009 0.2494 'International Tables Vol C Tables 4.2.6.8 and 6.1.1.4'
Fe Fe 0.3463 0.8444 'International Tables Vol C Tables 4.2.6.8 and 6.1.1.4'

loop_
_geom_angle_atom_site_label_1
_geom_angle_atom_site_label_2
_geom_angle_atom_site_label_3
_geom_angle_site_symmetry_1
_geom_angle_site_symmetry_3
_geom_angle
N2A C1A C6A . . 121.5(4)
N2A C1A C1B . . 114.1(4)
C6A C1A C1B . . 124.4(4)
C3A N2A C1A . . 117.5(4)
C3A N2A Fe2 . . 127.4(3)
C1A N2A Fe2 . . 114.9(3)
N2A C3A C4A . . 123.9(4)
C5A C4A C3A . . 118.4(4)
C6A C5A C4A . . 119.3(4)
C5A C6A C1A . . 119.4(4)
N2B C1B C6B . . 121.9(4)
N2B C1B C1A . . 114.7(4)
C6B C1B C1A . . 123.4(4)
C3B N2B C1B . . 118.2(4)
C3B N2B Fe2 . . 126.3(3)
C1B N2B Fe2 . . 115.5(3)
N2B C3B C4B . . 122.7(4)
C5B C4B C3B . . 119.0(4)
C4B C5B C6B . . 119.4(4)
C5B C6B C1B . . 118.8(4)
N2C C1C C6C . . 122.3(4)
N2C C1C C1D . . 113.6(4)
C6C C1C C1D . . 124.1(4)
C3C N2C C1C . . 117.8(4)
C3C N2C Fe1 . . 126.5(3)
C1C N2C Fe1 . . 115.8(3)
N2C C3C C4C . . 122.4(4)
C3C C4C C5C . . 119.6(4)
C6C C5C C4C . . 118.7(4)
C5C C6C C1C . . 119.2(4)
N2D C1D C6D . . 121.9(4)
N2D C1D C1C . . 114.4(4)
C6D C1D C1C . . 123.7(4)
C3D N2D C1D . . 117.6(4)
C3D N2D Fe1 . . 127.0(3)
C1D N2D Fe1 . . 115.2(3)
N2D C3D C4D . . 123.6(4)
C3D C4D C5D . . 118.2(4)
C6D C5D C4D . . 118.7(4)
C5D C6D C1D . . 119.9(4)
C1 Fe1 C7 . . 89.3(2)
C1 Fe1 C3 . . 90.2(2)
C7 Fe1 C3 . . 89.2(2)
C1 Fe1 C4 . . 88.4(2)
C7 Fe1 C4 . . 89.9(2)
C3 Fe1 C4 . . 178.4(2)
C1 Fe1 N2C . . 174.3(2)
C7 Fe1 N2C . . 96.3(2)
C3 Fe1 N2C . . 90.5(2)
C4 Fe1 N2C . . 90.9(2)
C1 Fe1 N2D . . 93.7(2)
C7 Fe1 N2D . . 175.7(2)
C3 Fe1 N2D . . 87.7(2)
C4 Fe1 N2D . . 93.3(2)
N2C Fe1 N2D . . 80.72(15)
C8 Fe2 C6 . . 89.7(2)
C8 Fe2 C5 . . 89.1(2)
C6 Fe2 C5 . . 89.2(2)
C8 Fe2 C2 . . 91.1(2)
C6 Fe2 C2 . . 89.0(2)
C5 Fe2 C2 . . 178.2(2)
C8 Fe2 N2B . . 174.2(2)
C6 Fe2 N2B . . 96.0(2)
C5 Fe2 N2B . . 90.2(2)
C2 Fe2 N2B . . 89.7(2)
C8 Fe2 N2A . . 93.7(2)
C6 Fe2 N2A . . 175.6(2)
C5 Fe2 N2A . . 93.7(2)
C2 Fe2 N2A . . 88.1(2)
N2B Fe2 N2A . . 80.61(14)
N1 K1 N3 4_565 1_554 87.09(11)
N1 K1 N1 4_565 . 92.88(10)
N3 K1 N1 1_554 . 97.91(11)
N1 K1 N4 4_565 . 170.56(11)
N3 K1 N4 1_554 . 100.58(12)
N1 K1 N4 . . 91.51(11)
N1 K1 N7 4_565 4_565 92.50(11)
N3 K1 N7 1_554 4_565 178.07(11)
N1 K1 N7 . 4_565 83.99(10)
N4 K1 N7 . 4_565 79.64(10)
N1 K1 C1 4_565 4_565 21.96(11)
N3 K1 C1 1_554 4_565 109.04(12)
N1 K1 C1 . 4_565 89.05(11)
N4 K1 C1 . 4_565 150.01(12)
N7 K1 C1 4_565 4_565 70.59(11)
N1 K1 N7 4_565 1_554 83.82(10)
N3 K1 N7 1_554 1_554 91.83(11)
N1 K1 N7 . 1_554 169.55(11)
N4 K1 N7 . 1_554 90.40(11)
N7 K1 N7 4_565 1_554 86.24(9)
C1 K1 N7 4_565 1_554 84.19(11)
N1 K1 C3 4_565 1_554 86.02(11)
N3 K1 C3 1_554 1_554 21.73(11)
N1 K1 C3 . 1_554 119.64(11)
N4 K1 C3 . 1_554 99.06(12)
N7 K1 C3 4_565 1_554 156.36(11)
C1 K1 C3 4_565 1_554 106.66(12)
N7 K1 C3 1_554 1_554 70.13(11)
N1 K1 C4 4_565 . 162.94(12)
N3 K1 C4 1_554 . 98.99(11)
N1 K1 C4 . . 70.57(11)
N4 K1 C4 . . 21.32(10)
N7 K1 C4 4_565 . 81.93(11)
C1 K1 C4 4_565 . 147.44(12)
N7 K1 C4 1_554 . 111.72(11)
C3 K1 C4 1_554 . 105.50(12)
N1 K1 C1 4_565 . 114.17(11)
N3 K1 C1 1_554 . 98.22(11)
N1 K1 C1 . . 21.29(10)
N4 K1 C1 . . 70.46(12)
N7 K1 C1 4_565 . 83.68(10)
C1 K1 C1 4_565 . 108.81(12)
N7 K1 C1 1_554 . 159.67(11)
C3 K1 C1 1_554 . 118.41(11)
C4 K1 C1 . . 49.36(11)
N1 K1 C7 4_565 4_565 71.54(11)
N3 K1 C7 1_554 4_565 158.61(12)
N1 K1 C7 . 4_565 84.60(11)
N4 K1 C7 . 4_565 100.58(11)
N7 K1 C7 4_565 4_565 20.97(10)
C1 K1 C7 4_565 4_565 49.62(12)
N7 K1 C7 1_554 4_565 84.95(11)
C3 K1 C7 1_554 4_565 148.21(12)
C4 K1 C7 . 4_565 101.85(11)
C1 K1 C7 . 4_565 91.74(11)
N1 K1 C7 4_565 1_554 84.73(11)
N3 K1 C7 1_554 1_554 71.21(11)
N1 K1 C7 . 1_554 168.94(11)
N4 K1 C7 . 1_554 92.49(11)
N7 K1 C7 4_565 1_554 106.87(11)
C1 K1 C7 4_565 1_554 92.62(11)
N7 K1 C7 1_554 1_554 20.69(10)
C3 K1 C7 1_554 1_554 49.49(11)
C4 K1 C7 . 1_554 112.31(11)
C1 K1 C7 . 1_554 158.38(12)
C7 K1 C7 4_565 1_554 104.77(13)
N5 K2 N8 1_554 4_565 175.34(12)
N5 K2 N2 1_554 . 98.14(12)
N8 K2 N2 4_565 . 77.82(10)
N5 K2 N6 1_554 . 95.43(11)
N8 K2 N6 4_565 . 87.03(10)
N2 K2 N6 . . 91.19(11)
N5 K2 N6 1_554 4_565 91.28(11)
N8 K2 N6 4_565 4_565 92.58(11)
N2 K2 N6 . 4_565 169.73(11)
N6 K2 N6 . 4_565 91.96(10)
N5 K2 N8 1_554 1_554 92.00(11)
N8 K2 N8 4_565 1_554 85.88(9)
N2 K2 N8 . 1_554 92.35(11)
N6 K2 N8 . 1_554 171.24(11)
N6 K2 N8 4_565 1_554 83.22(10)
N5 K2 C5 1_554 1_554 21.75(11)
N8 K2 C5 4_565 1_554 155.39(12)
N2 K2 C5 . 1_554 96.19(12)
N6 K2 C5 . 1_554 117.16(11)
N6 K2 C5 4_565 1_554 91.06(11)
N8 K2 C5 1_554 1_554 70.39(11)
N5 K2 C8 1_554 4_565 161.77(13)
N8 K2 C8 4_565 4_565 21.83(11)
N2 K2 C8 . 4_565 99.55(11)
N6 K2 C8 . 4_565 88.56(11)
N6 K2 C8 4_565 4_565 70.77(11)
N8 K2 C8 1_554 4_565 82.95(11)
C5 K2 C8 1_554 4_565 149.49(12)
N5 K2 C2 1_554 . 98.43(12)
N8 K2 C2 4_565 . 78.67(11)
N2 K2 C2 . . 21.18(11)
N6 K2 C2 . . 70.05(11)
N6 K2 C2 4_565 . 160.18(12)
N8 K2 C2 1_554 . 113.45(11)
C5 K2 C2 1_554 . 104.33(12)
C8 K2 C2 4_565 . 99.65(12)
N5 K2 C6 1_554 4_565 112.37(13)
N8 K2 C6 4_565 4_565 71.46(11)
N2 K2 C6 . 4_565 149.03(12)
N6 K2 C6 . 4_565 91.06(11)
N6 K2 C6 4_565 4_565 21.12(11)
N8 K2 C6 1_554 4_565 81.81(11)
C5 K2 C6 1_554 4_565 110.10(12)
C8 K2 C6 4_565 4_565 49.64(12)
C2 K2 C6 . 4_565 145.42(12)
N5 K2 C6 1_554 . 96.29(12)
N8 K2 C6 4_565 . 84.60(11)
N2 K2 C6 . . 70.29(12)
N6 K2 C6 . . 20.98(10)
N6 K2 C6 4_565 . 112.85(11)
N8 K2 C6 1_554 . 161.63(11)
C5 K2 C6 1_554 . 116.18(12)
C8 K2 C6 4_565 . 93.77(12)
C2 K2 C6 . . 49.12(11)
C6 K2 C6 4_565 . 109.81(12)
N5 K2 C8 1_554 1_554 71.22(11)
N8 K2 C8 4_565 1_554 106.47(11)
N2 K2 C8 . 1_554 93.28(11)
N6 K2 C8 . 1_554 166.39(11)
N6 K2 C8 4_565 1_554 85.88(11)
N8 K2 C8 1_554 1_554 20.87(10)
C5 K2 C8 1_554 1_554 49.55(11)
C8 K2 C8 4_565 1_554 103.33(12)
C2 K2 C8 . 1_554 113.57(12)
C6 K2 C8 4_565 1_554 91.70(11)
C6 K2 C8 . 1_554 158.18(12)
O2 K3 O2 4_566 . 90.11(10)
O2 K3 N7 4_566 4_565 113.16(11)
O2 K3 N7 . 4_565 89.43(11)
O2 K3 N7 4_566 . 88.10(10)
O2 K3 N7 . . 177.85(11)
N7 K3 N7 4_565 . 90.18(10)
O2 K3 N4 4_566 . 168.08(11)
O2 K3 N4 . . 92.70(11)
N7 K3 N4 4_565 . 78.46(10)
N7 K3 N4 . . 89.29(11)
O2 K3 O4 4_566 . 62.49(10)
O2 K3 O4 . . 109.22(10)
N7 K3 O4 4_565 . 160.43(11)
N7 K3 O4 . . 70.97(10)
N4 K3 O4 . . 105.69(10)
O2 K3 O1 4_566 . 96.35(10)
O2 K3 O1 . . 71.16(10)
N7 K3 O1 4_565 . 144.85(11)
N7 K3 O1 . . 110.22(10)
N4 K3 O1 . . 73.68(10)
O4 K3 O1 . . 51.86(10)
O2 K3 C7 4_566 . 108.12(11)
O2 K3 C7 . . 161.21(11)
N7 K3 C7 4_565 . 87.49(10)
N7 K3 C7 . . 20.82(10)
N4 K3 C7 . . 68.53(11)
O4 K3 C7 . . 76.71(10)
O1 K3 C7 . . 101.53(10)
O2 K3 C4 4_566 . 153.74(11)
O2 K3 C4 . . 112.88(11)
N7 K3 C4 4_565 . 80.91(10)
N7 K3 C4 . . 69.14(11)
N4 K3 C4 . . 20.23(10)
O4 K3 C4 . . 96.59(10)
O1 K3 C4 . . 80.29(10)
C7 K3 C4 . . 48.34(12)
O2 K3 K3 4_566 4_565 109.06(8)
O2 K3 K3 . 4_565 42.89(8)
N7 K3 K3 4_565 4_565 46.77(8)
N7 K3 K3 . 4_565 136.87(8)
N4 K3 K3 . 4_565 80.58(8)
O4 K3 K3 . 4_565 152.10(7)
O1 K3 K3 . 4_565 106.84(7)
C7 K3 K3 . 4_565 129.60(8)
C4 K3 K3 . 4_565 96.74(8)
O2 K3 K3 4_566 4_566 43.18(7)
O2 K3 K3 . 4_566 132.95(8)
N7 K3 K3 4_565 4_566 102.87(8)
N7 K3 K3 . 4_566 45.15(7)
N4 K3 K3 . 4_566 134.07(8)
O4 K3 K3 . 4_566 60.20(7)
O1 K3 K3 . 4_566 111.84(8)
C7 K3 K3 . 4_566 65.70(8)
C4 K3 K3 . 4_566 113.85(9)
K3 K3 K3 4_565 4_566 133.64(6)
O2 K3 K1 4_566 4_566 100.34(7)
O2 K3 K1 . 4_566 134.64(8)
N7 K3 K1 4_565 4_566 45.83(8)
N7 K3 K1 . 4_566 44.70(7)
N4 K3 K1 . 4_566 85.87(8)
O4 K3 K1 . 4_566 114.79(7)
O1 K3 K1 . 4_566 148.63(7)
C7 K3 K1 . 4_566 47.97(8)
C4 K3 K1 . 4_566 72.99(7)
K3 K3 K1 4_565 4_566 92.55(3)
K3 K3 K1 4_566 4_566 66.44(3)
O3 K4 N1 4_566 . 83.02(11)
O3 K4 O3 4_566 . 134.04(11)
N1 K4 O3 . . 82.20(11)
O3 K4 N8 4_566 4_565 83.52(11)
N1 K4 N8 . 4_565 139.02(12)
O3 K4 N8 . 4_565 79.90(11)
O3 K4 N8 4_566 . 76.04(10)
N1 K4 N8 . . 126.06(12)
O3 K4 N8 . . 144.58(10)
N8 K4 N8 4_565 . 87.37(11)
O3 K4 N2 4_566 . 155.14(10)
N1 K4 N2 . . 121.73(11)
O3 K4 N2 . . 55.68(10)
N8 K4 N2 4_565 . 75.79(11)
N8 K4 N2 . . 89.23(10)
O3 K4 C2 4_566 . 140.84(11)
N1 K4 C2 . . 132.18(11)
O3 K4 C2 . . 76.01(11)
N8 K4 C2 4_565 . 77.90(11)
N8 K4 C2 . . 69.01(11)
N2 K4 C2 . . 20.33(10)
O3 K4 C8 4_566 . 95.89(11)
N1 K4 C8 . . 135.42(12)
O3 K4 C8 . . 124.40(11)
N8 K4 C8 4_565 . 84.40(11)
N8 K4 C8 . . 20.52(10)
N2 K4 C8 . . 68.79(11)
C2 K4 C8 . . 48.52(11)
O3 K4 K4 4_566 4_565 97.43(8)
N1 K4 K4 . 4_565 93.83(9)
O3 K4 K4 . 4_565 40.92(6)
N8 K4 K4 4_565 4_565 50.08(8)
N8 K4 K4 . 4_565 137.42(7)
N2 K4 K4 . 4_565 79.84(8)
C2 K4 K4 . 4_565 96.52(9)
C8 K4 K4 . 4_565 130.19(8)
O3 K4 K4 4_566 4_566 42.98(8)
N1 K4 K4 . 4_566 88.91(9)
O3 K4 K4 . 4_566 171.06(7)
N8 K4 K4 4_565 4_566 106.56(8)
N8 K4 K4 . 4_566 43.51(7)
N2 K4 K4 . 4_566 131.30(8)
C2 K4 K4 . 4_566 111.06(9)
C8 K4 K4 . 4_566 63.23(8)
K4 K4 K4 4_565 4_566 139.69(5)
O3 K4 K2 4_566 4_566 69.29(7)
N1 K4 K2 . 4_566 151.63(9)
O3 K4 K2 . 4_566 121.49(7)
N8 K4 K2 4_565 4_566 45.90(8)
N8 K4 K2 . 4_566 42.21(7)
N2 K4 K2 . 4_566 86.30(7)
C2 K4 K2 . 4_566 73.04(8)
C8 K4 K2 . 4_566 46.27(8)
K4 K4 K2 4_565 4_566 95.72(3)
K4 K4 K2 4_566 4_566 66.81(2)
O3 K4 K2 4_566 . 118.73(8)
N1 K4 K2 . . 145.70(9)
O3 K4 K2 . . 63.57(7)
N8 K4 K2 4_565 . 36.68(8)
N8 K4 K2 . . 86.68(7)
N2 K4 K2 . . 39.13(7)
C2 K4 K2 . . 43.88(8)
C8 K4 K2 . . 72.26(8)
K4 K4 K2 4_565 . 59.26(2)
K4 K4 K2 4_566 . 125.27(2)
K2 K4 K2 4_566 . 59.56(2)
K3 O2 K3 4_565 . 93.93(11)
K4 O3 K4 4_565 . 96.09(10)
N1 C1 Fe1 . . 177.4(4)
N1 C1 K1 . 4_566 67.5(3)
Fe1 C1 K1 . 4_566 113.5(2)
N1 C1 K1 . . 66.1(3)
Fe1 C1 K1 . . 111.3(2)
K1 C1 K1 4_566 . 89.57(11)
C1 N1 K4 . . 127.1(3)
C1 N1 K1 . 4_566 90.5(3)
K4 N1 K1 . 4_566 120.25(14)
C1 N1 K1 . . 92.6(3)
K4 N1 K1 . . 119.28(14)
K1 N1 K1 4_566 . 99.98(11)
N2 C2 Fe2 . . 178.1(4)
N2 C2 K2 . . 66.8(3)
Fe2 C2 K2 . . 111.6(2)
N2 C2 K4 . . 71.6(3)
Fe2 C2 K4 . . 109.6(2)
K2 C2 K4 . . 90.01(11)
C2 N2 K2 . . 92.0(3)
C2 N2 K4 . . 88.1(3)
K2 N2 K4 . . 98.24(11)
N3 C3 Fe1 . . 179.3(4)
N3 C3 K1 . 1_556 67.4(3)
Fe1 C3 K1 . 1_556 113.0(2)
C3 N3 K1 . 1_556 90.9(3)
N4 C4 Fe1 . . 175.8(4)
N4 C4 K1 . . 67.0(3)
Fe1 C4 K1 . . 110.1(2)
N4 C4 K3 . . 68.8(3)
Fe1 C4 K3 . . 108.7(2)
K1 C4 K3 . . 90.41(11)
C4 N4 K1 . . 91.7(3)
C4 N4 K3 . . 91.0(3)
K1 N4 K3 . . 99.94(12)
N5 C5 Fe2 . . 177.1(4)
N5 C5 K2 . 1_556 65.3(3)
Fe2 C5 K2 . 1_556 112.8(2)
C5 N5 K2 . 1_556 93.0(3)
N6 C6 Fe2 . . 178.0(4)
N6 C6 K2 . 4_566 70.3(3)
Fe2 C6 K2 . 4_566 108.3(2)
N6 C6 K2 . . 68.5(3)
Fe2 C6 K2 . . 110.1(2)
K2 C6 K2 4_566 . 86.23(11)
C6 N6 K2 . . 90.5(3)
C6 N6 K2 . 4_566 88.6(3)
K2 N6 K2 . 4_566 93.79(11)
N7 C7 Fe1 . . 177.8(4)
N7 C7 K1 . 4_566 70.2(3)
Fe1 C7 K1 . 4_566 107.6(2)
N7 C7 K3 . . 67.4(3)
Fe1 C7 K3 . . 113.1(2)
K1 C7 K3 4_566 . 83.63(11)
N7 C7 K1 . 1_556 71.4(3)
Fe1 C7 K1 . 1_556 108.2(2)
K1 C7 K1 4_566 1_556 85.69(10)
K3 C7 K1 . 1_556 138.7(2)
C7 N7 K3 . 4_566 169.4(3)
C7 N7 K3 . . 91.7(3)
K3 N7 K3 4_566 . 88.07(10)
C7 N7 K1 . 4_566 88.8(3)
K3 N7 K1 4_566 4_566 101.78(11)
K3 N7 K1 . 4_566 91.28(11)
C7 N7 K1 . 1_556 87.9(3)
K3 N7 K1 4_566 1_556 91.63(11)
K3 N7 K1 . 1_556 176.64(14)
K1 N7 K1 4_566 1_556 92.06(10)
N8 C8 Fe2 . . 179.8(3)
N8 C8 K2 . 4_566 67.6(3)
Fe2 C8 K2 . 4_566 112.3(2)
N8 C8 K2 . 1_556 71.5(3)
Fe2 C8 K2 . 1_556 108.4(2)
K2 C8 K2 4_566 1_556 87.75(11)
N8 C8 K4 . . 69.6(3)
Fe2 C8 K4 . . 110.5(2)
K2 C8 K4 4_566 . 83.70(10)
K2 C8 K4 1_556 . 140.53(15)
C8 N8 K4 . 4_566 161.0(3)
C8 N8 K2 . 4_566 90.6(3)
K4 N8 K2 4_566 4_566 108.10(12)
C8 N8 K2 . 1_556 87.6(3)
K4 N8 K2 4_566 1_556 93.75(11)
K2 N8 K2 4_566 1_556 95.36(11)
C8 N8 K4 . . 89.9(3)
K4 N8 K4 4_566 . 86.41(10)
K2 N8 K4 4_566 . 91.53(11)
K2 N8 K4 1_556 . 172.69(14)

loop_
_geom_bond_atom_site_label_1
_geom_bond_atom_site_label_2
_geom_bond_site_symmetry_2
_geom_bond_distance
_geom_bond_publ_flag
C1A N2A . 1.367(6) ?
C1A C6A . 1.395(6) ?
C1A C1B . 1.459(6) ?
N2A C3A . 1.339(6) ?
N2A Fe2 . 2.003(4) y
C3A C4A . 1.381(6) ?
C4A C5A . 1.381(7) ?
C5A C6A . 1.381(6) ?
C1B N2B . 1.354(5) ?
C1B C6B . 1.402(6) ?
N2B C3B . 1.342(6) ?
N2B Fe2 . 1.993(4) y
C3B C4B . 1.389(6) ?
C4B C5B . 1.379(6) ?
C5B C6B . 1.381(6) ?
C1C N2C . 1.364(6) ?
C1C C6C . 1.391(6) ?
C1C C1D . 1.470(7) ?
N2C C3C . 1.345(6) ?
N2C Fe1 . 1.987(4) y
C3C C4C . 1.382(6) ?
C4C C5C . 1.389(7) ?
C5C C6C . 1.377(6) ?
C1D N2D . 1.358(5) ?
C1D C6D . 1.395(6) ?
N2D C3D . 1.343(6) ?
N2D Fe1 . 1.994(4) y
C3D C4D . 1.386(6) ?
C4D C5D . 1.402(6) ?
C5D C6D . 1.371(6) ?
Fe1 C1 . 1.891(5) y
Fe1 C7 . 1.907(5) y
Fe1 C3 . 1.931(5) y
Fe1 C4 . 1.936(5) y
Fe2 C8 . 1.896(5) y
Fe2 C6 . 1.898(5) y
Fe2 C5 . 1.930(5) y
Fe2 C2 . 1.931(5) y
K1 N1 4_565 2.873(4) y
K1 N3 1_554 2.904(4) y
K1 N1 . 2.928(4) y
K1 N4 . 2.941(4) y
K1 N7 4_565 3.056(4) y
K1 C1 4_565 3.108(4) ?
K1 N7 1_554 3.117(4) y
K1 C3 1_554 3.144(4) ?
K1 C4 . 3.194(4) ?
K1 C1 . 3.198(5) ?
K1 C7 4_565 3.247(4) ?
K1 C7 1_554 3.287(5) ?
K2 N5 1_554 2.846(4) y
K2 N8 4_565 2.899(4) y
K2 N2 . 2.941(4) y
K2 N6 . 3.033(4) y
K2 N6 4_565 3.048(4) y
K2 N8 1_554 3.104(4) y
K2 C5 1_554 3.129(5) ?
K2 C8 4_565 3.135(4) ?
K2 C2 . 3.197(5) ?
K2 C6 4_565 3.237(4) ?
K2 C6 . 3.259(5) ?
K2 C8 1_554 3.270(5) ?
K3 O2 4_566 2.825(4) y
K3 O2 . 2.841(4) y
K3 N7 4_565 2.938(4) y
K3 N7 . 3.020(4) y
K3 N4 . 3.132(4) y
K3 O4 . 3.141(4) y
K3 O1 . 3.234(4) y
K3 C7 . 3.269(5) ?
K3 C4 . 3.359(4) ?
K3 K3 4_565 4.1418(10) ?
K3 K3 4_566 4.1418(10) ?
K3 K1 4_566 4.3438(15) ?
K4 O3 4_566 2.672(3) y
K4 N1 . 2.765(4) y
K4 O3 . 2.781(4) y
K4 N8 4_565 2.798(4) y
K4 N8 . 3.117(4) y
K4 N2 . 3.156(4) y
K4 C2 . 3.324(4) ?
K4 C8 . 3.325(4) ?
K4 K4 4_565 4.0559(8) ?
K4 K4 4_566 4.0559(8) ?
K4 K2 4_566 4.3125(14) ?
O2 K3 4_565 2.825(4) ?
O3 K4 4_565 2.672(3) ?
C1 N1 . 1.162(6) ?
C1 K1 4_566 3.108(4) ?
N1 K1 4_566 2.873(4) ?
C2 N2 . 1.156(6) ?
C3 N3 . 1.164(6) ?
C3 K1 1_556 3.144(4) ?
N3 K1 1_556 2.904(4) ?
C4 N4 . 1.162(6) ?
C5 N5 . 1.161(6) ?
C5 K2 1_556 3.129(5) ?
N5 K2 1_556 2.846(4) ?
C6 N6 . 1.167(6) ?
C6 K2 4_566 3.237(4) ?
N6 K2 4_566 3.048(4) ?
C7 N7 . 1.162(6) ?
C7 K1 4_566 3.247(4) ?
C7 K1 1_556 3.287(5) ?
N7 K3 4_566 2.938(4) ?
N7 K1 4_566 3.056(4) ?
N7 K1 1_556 3.117(4) ?
C8 N8 . 1.166(6) ?
C8 K2 4_566 3.135(4) ?
C8 K2 1_556 3.270(5) ?
N8 K4 4_566 2.798(4) ?
N8 K2 4_566 2.899(4) ?
N8 K2 1_556 3.104(4) ?
